data_4000970
loop_
_publ_author_name
'Kuropatwa, Bryan'
'Cui, Yanjie'
'Assoud, Abdeljalil'
'Kleinke, Holger'

_publ_section_title
;
 Crystal Structure and Physical Properties of the New
 Selenide&#x2212;Tellurides Ba3Cu17&#x2212;x(Se,Te)11
;
_journal_issue 1
_journal_name_full 'Chemistry of Materials'
_journal_page_first 88
_journal_paper_doi 10.1021/cm802304k
_journal_volume 21
_journal_year 2009
_chemical_formula_sum 'Ba3 Cu14.35 Se8.55 Te2.45'
_chemical_formula_weight 2311.74
_space_group_IT_number 166
_symmetry_cell_setting hexagonal
_symmetry_space_group_name_Hall '-R 3 2"'
_symmetry_space_group_name_H-M 'R -3 m :H'
_atom_sites_solution_hydrogens none
_atom_sites_solution_primary direct
_atom_sites_solution_secondary difmap
_audit_creation_method SHELXL-97
_cell_angle_alpha 90.00
_cell_angle_beta 90.00
_cell_angle_gamma 120.00
_cell_formula_units_Z 6
_cell_length_a 12.1718(4)
_cell_length_b 12.1718(4)
_cell_length_c 28.197(2)
_cell_measurement_temperature 298(2)
_cell_volume 3617.8(3)
_computing_structure_refinement 'SHELXL-97 (Sheldrick, 1997)'
_computing_structure_solution 'SHELXS-97 (Sheldrick, 1990)'
_diffrn_ambient_temperature 298(2)
_diffrn_measured_fraction_theta_full 0.998
_diffrn_measured_fraction_theta_max 0.998
_diffrn_radiation_monochromator graphite
_diffrn_radiation_source 'fine-focus sealed tube'
_diffrn_radiation_type MoK\a
_diffrn_radiation_wavelength 0.71073
_diffrn_reflns_av_R_equivalents 0.0352
_diffrn_reflns_av_sigmaI/netI 0.0242
_diffrn_reflns_limit_h_max 17
_diffrn_reflns_limit_h_min -12
_diffrn_reflns_limit_k_max 17
_diffrn_reflns_limit_k_min -17
_diffrn_reflns_limit_l_max 27
_diffrn_reflns_limit_l_min -39
_diffrn_reflns_number 7644
_diffrn_reflns_theta_full 30.00
_diffrn_reflns_theta_max 30.00
_diffrn_reflns_theta_min 2.06
_exptl_absorpt_coefficient_mu 32.956
_exptl_absorpt_correction_T_max 0.794
_exptl_absorpt_correction_T_min 0.737
_exptl_absorpt_correction_type empirical
_exptl_absorpt_process_details Saint
_exptl_crystal_colour black
_exptl_crystal_density_diffrn 6.366
_exptl_crystal_density_method 'not measured'
_exptl_crystal_description block
_exptl_crystal_F_000 6012
_exptl_crystal_size_max 0.009
_exptl_crystal_size_mid 0.009
_exptl_crystal_size_min 0.007
_refine_diff_density_max 7.071
_refine_diff_density_min -2.932
_refine_diff_density_rms 0.541
_refine_ls_extinction_coef 0.00050(3)
_refine_ls_extinction_expression Fc^*^=kFc[1+0.001xFc^2^\l^3^/sin(2\q)]^-1/4^
_refine_ls_extinction_method SHELXL
_refine_ls_goodness_of_fit_ref 1.177
_refine_ls_hydrogen_treatment none
_refine_ls_matrix_type full
_refine_ls_number_parameters 72
_refine_ls_number_reflns 1330
_refine_ls_number_restraints 0
_refine_ls_restrained_S_all 1.177
_refine_ls_R_factor_all 0.0642
_refine_ls_R_factor_gt 0.0630
_refine_ls_shift/su_max 0.000
_refine_ls_shift/su_mean 0.000
_refine_ls_structure_factor_coef Fsqd
_refine_ls_weighting_details 'calc w=1/[\s^2^(Fo^2^)+(0.0000P)^2^+1075.6835P] where P=(Fo^2^+2Fc^2^)/3'
_refine_ls_weighting_scheme calc
_refine_ls_wR_factor_gt 0.1254
_refine_ls_wR_factor_ref 0.1259
_reflns_number_gt 1304
_reflns_number_total 1330
_reflns_threshold_expression >2sigma(I)
_cod_data_source_file cm802304k_si_001.cif
_cod_data_source_block Ba3Cu14.4Se8.6Te2.5
_cod_depositor_comments
;
The following automatic conversions were performed:

'_symmetry_cell_setting' value 'Hexagonal' changed to 'hexagonal'
according to /home/saulius/struct/CIF-dictionaries/cif_core.dic
dictionary named 'cif_core.dic' version 2.4.2 from 2011-04-26.

Automatic conversion script
Id: cif_fix_values 1715 2011-07-08 13:25:40Z adriana 
;
_cod_original_sg_symbol_H-M R-3m
_cod_database_code 4000970

loop_
_symmetry_equiv_pos_as_xyz
'x, y, z'
'-y, x-y, z'
'-x+y, -x, z'
'y, x, -z'
'-x, -x+y, -z'
'x-y, -y, -z'
'x+2/3, y+1/3, z+1/3'
'-y+2/3, x-y+1/3, z+1/3'
'-x+y+2/3, -x+1/3, z+1/3'
'y+2/3, x+1/3, -z+1/3'
'-x+2/3, -x+y+1/3, -z+1/3'
'x-y+2/3, -y+1/3, -z+1/3'
'x+1/3, y+2/3, z+2/3'
'-y+1/3, x-y+2/3, z+2/3'
'-x+y+1/3, -x+2/3, z+2/3'
'y+1/3, x+2/3, -z+2/3'
'-x+1/3, -x+y+2/3, -z+2/3'
'x-y+1/3, -y+2/3, -z+2/3'
'-x, -y, -z'
'y, -x+y, -z'
'x-y, x, -z'
'-y, -x, z'
'x, x-y, z'
'-x+y, y, z'
'-x+2/3, -y+1/3, -z+1/3'
'y+2/3, -x+y+1/3, -z+1/3'
'x-y+2/3, x+1/3, -z+1/3'
'-y+2/3, -x+1/3, z+1/3'
'x+2/3, x-y+1/3, z+1/3'
'-x+y+2/3, y+1/3, z+1/3'
'-x+1/3, -y+2/3, -z+2/3'
'y+1/3, -x+y+2/3, -z+2/3'
'x-y+1/3, x+2/3, -z+2/3'
'-y+1/3, -x+2/3, z+2/3'
'x+1/3, x-y+2/3, z+2/3'
'-x+y+1/3, y+2/3, z+2/3'

loop_
_atom_site_label
_atom_site_type_symbol
_atom_site_fract_x
_atom_site_fract_y
_atom_site_fract_z
_atom_site_U_iso_or_equiv
_atom_site_adp_type
_atom_site_occupancy
_atom_site_symmetry_multiplicity
_atom_site_calc_flag
_atom_site_refinement_flags
Ba Ba 0.47630(6) 0.52370(6) 0.08615(4) 0.0173(3) Uani 1 2 d S
Te1 Te 0.77660(7) 0.22340(7) 0.11239(5) 0.0141(5) Uani 0.46(2) 2 d SP
Te2 Te 0.0000 0.0000 0.07980(8) 0.0170(5) Uani 1 6 d S
Se3 Se 0.31765(14) 0.0000 0.0000 0.0123(4) Uani 1 2 d S
Se4 Se 0.0000 0.0000 0.35732(11) 0.0163(10) Uani 0.93(4) 6 d SP
Se5 Se 0.47692(10) 0.52308(10) 0.20451(6) 0.0179(4) Uani 1 2 d S
Cu1 Cu 0.2288(4) 0.0151(3) 0.13644(12) 0.0552(13) Uani 0.817(11) 1 d P
Cu2 Cu 0.43175(16) 0.56825(16) 0.35056(13) 0.0393(12) Uani 0.964(15) 2 d SP
Cu3 Cu 0.53078(15) 0.46922(15) 0.27997(9) 0.0256(9) Uani 0.948(13) 2 d SP
Cu4 Cu 0.5498(2) 0.4502(2) 0.38234(17) 0.0473(16) Uani 0.842(15) 2 d SP
Cu5 Cu 0.0000 0.0000 0.1706(4) 0.064(6) Uani 0.55(3) 6 d SP
Cu6 Cu 0.0000 0.0000 0.2650(3) 0.030(3) Uani 0.64(2) 6 d SP

loop_
_atom_site_aniso_label
_atom_site_aniso_U_11
_atom_site_aniso_U_22
_atom_site_aniso_U_33
_atom_site_aniso_U_23
_atom_site_aniso_U_13
_atom_site_aniso_U_12
Ba 0.0161(4) 0.0161(4) 0.0142(5) 0.00026(19) -0.00026(19) 0.0040(4)
Te1 0.0145(6) 0.0145(6) 0.0124(7) -0.0001(2) 0.0001(2) 0.0066(6)
Te2 0.0125(6) 0.0125(6) 0.0260(10) 0.000 0.000 0.0063(3)
Se3 0.0133(6) 0.0115(7) 0.0116(7) 0.0004(5) 0.0002(3) 0.0057(4)
Se4 0.0140(12) 0.0140(12) 0.0209(17) 0.000 0.000 0.0070(6)
Se5 0.0184(6) 0.0184(6) 0.0118(8) 0.0012(3) -0.0012(3) 0.0053(7)
Cu1 0.095(3) 0.0300(16) 0.0503(19) -0.0043(13) 0.0047(18) 0.0386(19)
Cu2 0.0390(16) 0.0390(16) 0.046(2) 0.0067(7) -0.0067(7) 0.0242(16)
Cu3 0.0259(12) 0.0259(12) 0.0197(13) 0.0030(5) -0.0030(5) 0.0092(12)
Cu4 0.0283(16) 0.0283(16) 0.073(3) 0.0203(11) -0.0203(11) 0.0051(16)
Cu5 0.082(8) 0.082(8) 0.028(6) 0.000 0.000 0.041(4)
Cu6 0.033(3) 0.033(3) 0.024(4) 0.000 0.000 0.0167(16)

loop_
_atom_type_symbol
_atom_type_description
_atom_type_scat_dispersion_real
_atom_type_scat_dispersion_imag
_atom_type_scat_source
Ba Ba -0.3244 2.2819 'International Tables Vol C Tables 4.2.6.8 and 6.1.1.4'
Cu Cu 0.3201 1.2651 'International Tables Vol C Tables 4.2.6.8 and 6.1.1.4'
Se Se -0.0929 2.2259 'International Tables Vol C Tables 4.2.6.8 and 6.1.1.4'
Te Te -0.5308 1.6751 'International Tables Vol C Tables 4.2.6.8 and 6.1.1.4'

loop_
_geom_angle_atom_site_label_1
_geom_angle_atom_site_label_2
_geom_angle_atom_site_label_3
_geom_angle
_geom_angle_site_symmetry_1
_geom_angle_site_symmetry_3
Cu6 Te1 Cu1 116.85(16) 25 12
Cu6 Te1 Cu1 116.85(16) 25 26
Cu1 Te1 Cu1 53.75(14) 12 26
Cu6 Te1 Cu1 150.95(9) 25 2_655
Cu1 Te1 Cu1 62.69(16) 12 2_655
Cu1 Te1 Cu1 87.04(11) 26 2_655
Cu6 Te1 Cu1 150.95(9) 25 24_655
Cu1 Te1 Cu1 87.04(11) 12 24_655
Cu1 Te1 Cu1 62.69(16) 26 24_655
Cu1 Te1 Cu1 53.53(15) 2_655 24_655
Cu6 Te1 Cu2 56.67(17) 25 13_544
Cu1 Te1 Cu2 152.98(7) 12 13_544
Cu1 Te1 Cu2 152.98(7) 26 13_544
Cu1 Te1 Cu2 109.19(10) 2_655 13_544
Cu1 Te1 Cu2 109.19(10) 24_655 13_544
Cu6 Te1 Cu5 59.7(3) 25 25
Cu1 Te1 Cu5 64.2(2) 12 25
Cu1 Te1 Cu5 64.2(2) 26 25
Cu1 Te1 Cu5 126.7(2) 2_655 25
Cu1 Te1 Cu5 126.7(2) 24_655 25
Cu2 Te1 Cu5 116.3(2) 13_544 25
Cu6 Te1 Cu4 113.32(17) 25 13_544
Cu1 Te1 Cu4 121.84(12) 12 13_544
Cu1 Te1 Cu4 121.84(12) 26 13_544
Cu1 Te1 Cu4 59.15(10) 2_655 13_544
Cu1 Te1 Cu4 59.15(10) 24_655 13_544
Cu2 Te1 Cu4 56.65(11) 13_544 13_544
Cu5 Te1 Cu4 173.0(2) 25 13_544
Cu5 Te2 Cu4 109.40(12) . 13_444
Cu5 Te2 Cu4 109.40(12) . 14_544
Cu4 Te2 Cu4 109.54(12) 13_444 14_544
Cu5 Te2 Cu4 109.40(13) . 15_554
Cu4 Te2 Cu4 109.54(12) 13_444 15_554
Cu4 Te2 Cu4 109.54(12) 14_544 15_554
Cu5 Te2 Cu3 104.58(7) . 25
Cu4 Te2 Cu3 146.02(15) 13_444 25
Cu4 Te2 Cu3 57.31(2) 14_544 25
Cu4 Te2 Cu3 57.31(2) 15_554 25
Cu5 Te2 Cu3 104.58(7) . 27_445
Cu4 Te2 Cu3 57.31(2) 13_444 27_445
Cu4 Te2 Cu3 57.32(2) 14_544 27_445
Cu4 Te2 Cu3 146.02(15) 15_554 27_445
Cu3 Te2 Cu3 113.89(5) 25 27_445
Cu5 Te2 Cu3 104.58(7) . 26_455
Cu4 Te2 Cu3 57.31(2) 13_444 26_455
Cu4 Te2 Cu3 146.02(15) 14_544 26_455
Cu4 Te2 Cu3 57.32(2) 15_554 26_455
Cu3 Te2 Cu3 113.89(5) 25 26_455
Cu3 Te2 Cu3 113.89(5) 27_445 26_455
Cu5 Te2 Cu1 59.37(7) . 23
Cu4 Te2 Cu1 102.54(8) 13_444 23
Cu4 Te2 Cu1 147.88(8) 14_544 23
Cu4 Te2 Cu1 56.20(12) 15_554 23
Cu3 Te2 Cu1 94.54(7) 25 23
Cu3 Te2 Cu1 150.78(8) 27_445 23
Cu3 Te2 Cu1 55.45(7) 26_455 23
Cu5 Te2 Cu1 59.37(7) . .
Cu4 Te2 Cu1 147.89(8) 13_444 .
Cu4 Te2 Cu1 102.54(8) 14_544 .
Cu4 Te2 Cu1 56.20(12) 15_554 .
Cu3 Te2 Cu1 55.45(7) 25 .
Cu3 Te2 Cu1 150.78(8) 27_445 .
Cu3 Te2 Cu1 94.54(7) 26_455 .
Cu1 Te2 Cu1 45.36(11) 23 .
Cu5 Te2 Cu1 59.37(7) . 2
Cu4 Te2 Cu1 56.20(12) 13_444 2
Cu4 Te2 Cu1 147.89(8) 14_544 2
Cu4 Te2 Cu1 102.54(8) 15_554 2
Cu3 Te2 Cu1 150.78(8) 25 2
Cu3 Te2 Cu1 94.54(7) 27_445 2
Cu3 Te2 Cu1 55.45(7) 26_455 2
Cu1 Te2 Cu1 56.52(12) 23 2
Cu1 Te2 Cu1 96.35(10) . 2
Cu5 Te2 Cu1 59.37(7) . 3
Cu4 Te2 Cu1 102.54(8) 13_444 3
Cu4 Te2 Cu1 56.20(12) 14_544 3
Cu4 Te2 Cu1 147.88(8) 15_554 3
Cu3 Te2 Cu1 94.54(7) 25 3
Cu3 Te2 Cu1 55.45(7) 27_445 3
Cu3 Te2 Cu1 150.78(8) 26_455 3
Cu1 Te2 Cu1 118.41(14) 23 3
Cu1 Te2 Cu1 96.35(10) . 3
Cu1 Te2 Cu1 96.35(10) 2 3
Cu5 Te2 Cu1 59.37(7) . 24
Cu4 Te2 Cu1 56.20(12) 13_444 24
Cu4 Te2 Cu1 102.54(8) 14_544 24
Cu4 Te2 Cu1 147.89(8) 15_554 24
Cu3 Te2 Cu1 150.78(8) 25 24
Cu3 Te2 Cu1 55.45(7) 27_445 24
Cu3 Te2 Cu1 94.54(7) 26_455 24
Cu1 Te2 Cu1 96.35(10) 23 24
Cu1 Te2 Cu1 118.41(14) . 24
Cu1 Te2 Cu1 45.36(11) 2 24
Cu1 Te2 Cu1 56.52(12) 3 24
Cu3 Se3 Cu3 112.61(15) 15_554 25
Cu3 Se3 Cu4 70.77(11) 15_554 15_554
Cu3 Se3 Cu4 64.61(10) 25 15_554
Cu3 Se3 Cu4 64.62(10) 15_554 25
Cu3 Se3 Cu4 70.77(11) 25 25
Cu4 Se3 Cu4 93.8(2) 15_554 25
Cu3 Se3 Cu2 122.17(9) 15_554 25
Cu3 Se3 Cu2 69.57(9) 25 25
Cu4 Se3 Cu2 133.37(11) 15_554 25
Cu4 Se3 Cu2 62.55(11) 25 25
Cu3 Se3 Cu2 69.57(9) 15_554 15_554
Cu3 Se3 Cu2 122.17(9) 25 15_554
Cu4 Se3 Cu2 62.55(11) 15_554 15_554
Cu4 Se3 Cu2 133.37(11) 25 15_554
Cu2 Se3 Cu2 160.98(14) 25 15_554
Cu2 Te4 Cu2 98.15(15) 31 32_445
Cu2 Te4 Cu2 98.15(14) 31 33_545
Cu2 Te4 Cu2 98.15(14) 32_445 33_545
Cu2 Te4 Cu6 60.75(11) 31 .
Cu2 Te4 Cu6 60.75(11) 32_445 .
Cu2 Te4 Cu6 60.75(11) 33_545 .
Cu1 Se5 Cu1 80.2(2) 25 10
Cu1 Se5 Cu3 74.03(11) 25 .
Cu1 Se5 Cu3 74.03(11) 10 .
Se5 Cu1 Cu1 168.38(11) 25 23
Se5 Cu1 Se1 121.30(14) 25 27_445
Cu1 Cu1 Se1 63.12(7) 23 27_445
Se5 Cu1 Te1 121.30(14) 25 27_445
Cu1 Cu1 Te1 63.12(7) 23 27_445
Se1 Cu1 Te1 0.00(8) 27_445 27_445
Se5 Cu1 Te1 124.79(16) 25 3_665
Cu1 Cu1 Te1 63.24(7) 23 3_665
Se1 Cu1 Te1 92.96(11) 27_445 3_665
Te1 Cu1 Te1 92.96(11) 27_445 3_665
Se5 Cu1 Se1 124.79(16) 25 3_665
Cu1 Cu1 Se1 63.24(7) 23 3_665
Se1 Cu1 Se1 92.96(11) 27_445 3_665
Te1 Cu1 Se1 92.96(11) 27_445 3_665
Te1 Cu1 Se1 0.00(11) 3_665 3_665
Se5 Cu1 Cu4 110.55(14) 25 15_554
Cu1 Cu1 Cu4 63.89(7) 23 15_554
Se1 Cu1 Cu4 127.00(12) 27_445 15_554
Te1 Cu1 Cu4 127.00(12) 27_445 15_554
Te1 Cu1 Cu4 63.80(12) 3_665 15_554
Se1 Cu1 Cu4 63.80(12) 3_665 15_554
Se5 Cu1 Cu1 101.44(11) 25 11
Cu1 Cu1 Cu1 90.0 23 11
Se1 Cu1 Cu1 58.83(11) 27_445 11
Te1 Cu1 Cu1 58.83(11) 27_445 11
Te1 Cu1 Cu1 58.48(14) 3_665 11
Se1 Cu1 Cu1 58.48(14) 3_665 11
Cu4 Cu1 Cu1 122.3(2) 15_554 11
Se5 Cu1 Cu3 54.74(9) 25 25
Cu1 Cu1 Cu3 116.62(9) 23 25
Se1 Cu1 Cu3 157.76(18) 27_445 25
Te1 Cu1 Cu3 157.76(18) 27_445 25
Te1 Cu1 Cu3 106.78(12) 3_665 25
Se1 Cu1 Cu3 106.78(12) 3_665 25
Cu4 Cu1 Cu3 57.55(10) 15_554 25
Cu1 Cu1 Cu3 141.02(18) 11 25
Se5 Cu1 Cu5 107.11(15) 25 .
Cu1 Cu1 Cu5 65.04(7) 23 .
Se1 Cu1 Cu5 58.7(2) 27_445 .
Te1 Cu1 Cu5 58.7(2) 27_445 .
Te1 Cu1 Cu5 128.02(11) 3_665 .
Se1 Cu1 Cu5 128.02(11) 3_665 .
Cu4 Cu1 Cu5 97.6(2) 15_554 .
Cu1 Cu1 Cu5 117.4(3) 11 .
Cu3 Cu1 Cu5 100.1(2) 25 .
Se5 Cu1 Cu1 49.88(11) 25 22
Cu1 Cu1 Cu1 120.000(1) 23 22
Se1 Cu1 Cu1 101.28(9) 27_445 22
Te1 Cu1 Cu1 101.28(9) 27_445 22
Te1 Cu1 Cu1 165.20(7) 3_665 22
Se1 Cu1 Cu1 165.20(7) 3_665 22
Cu4 Cu1 Cu1 103.70(12) 15_554 22
Cu1 Cu1 Cu1 133.24(11) 11 22
Cu3 Cu1 Cu1 58.49(8) 25 22
Cu5 Cu1 Cu1 58.79(8) . 22
Se5 Cu1 Te2 101.12(13) 25 .
Cu1 Cu1 Te2 67.32(5) 23 .
Se1 Cu1 Te2 104.64(13) 27_445 .
Te1 Cu1 Te2 104.64(13) 27_445 .
Te1 Cu1 Te2 110.88(11) 3_665 .
Se1 Cu1 Te2 110.88(11) 3_665 .
Cu4 Cu1 Te2 52.25(11) 15_554 .
Cu1 Cu1 Te2 156.96(6) 11 .
Cu3 Cu1 Te2 59.15(10) 25 .
Cu5 Cu1 Te2 50.3(2) . .
Cu1 Cu1 Te2 61.74(6) 22 .
Se4 Cu2 Te4 0.00(13) 31 31
Se4 Cu2 Cu6 64.06(18) 31 31
Te4 Cu2 Cu6 64.06(18) 31 31
Se4 Cu2 Se3 117.02(10) 31 25
Te4 Cu2 Se3 117.02(10) 31 25
Cu6 Cu2 Se3 128.54(9) 31 25
Se4 Cu2 Se3 117.02(10) 31 8
Te4 Cu2 Se3 117.02(10) 31 8
Cu6 Cu2 Se3 128.54(9) 31 8
Se3 Cu2 Se3 98.15(14) 25 8
Se4 Cu2 Cu4 170.6(2) 31 .
Te4 Cu2 Cu4 170.6(2) 31 .
Cu6 Cu2 Cu4 125.4(2) 31 .
Se3 Cu2 Cu4 58.30(9) 25 .
Se3 Cu2 Cu4 58.30(9) 8 .
Se4 Cu2 Te1 124.42(17) 31 7_455
Te4 Cu2 Te1 124.42(17) 31 7_455
Cu6 Cu2 Te1 60.36(17) 31 7_455
Se3 Cu2 Te1 97.62(9) 25 7_455
Se3 Cu2 Te1 97.62(9) 8 7_455
Cu4 Cu2 Te1 65.02(14) . 7_455
Se4 Cu2 Se1 124.42(17) 31 7_455
Te4 Cu2 Se1 124.42(17) 31 7_455
Cu6 Cu2 Se1 60.36(17) 31 7_455
Se3 Cu2 Se1 97.62(9) 25 7_455
Se3 Cu2 Se1 97.62(9) 8 7_455
Cu4 Cu2 Se1 65.02(14) . 7_455
Te1 Cu2 Se1 0.00(4) 7_455 7_455
Se4 Cu2 Cu3 107.11(15) 31 .
Te4 Cu2 Cu3 107.11(15) 31 .
Cu6 Cu2 Cu3 171.2(2) 31 .
Se3 Cu2 Cu3 54.22(8) 25 .
Se3 Cu2 Cu3 54.22(8) 8 .
Cu4 Cu2 Cu3 63.44(15) . .
Te1 Cu2 Cu3 128.47(14) 7_455 .
Se1 Cu2 Cu3 128.47(14) 7_455 .
Se5 Cu3 Se3 116.14(9) . 8
Se5 Cu3 Se3 116.14(9) . 25
Se3 Cu3 Se3 101.46(10) 8 25
Se5 Cu3 Cu4 109.03(14) . 32
Se3 Cu3 Cu4 58.39(8) 8 32
Se3 Cu3 Cu4 134.77(16) 25 32
Se5 Cu3 Cu4 109.03(14) . 33_545
Se3 Cu3 Cu4 134.77(16) 8 33_545
Se3 Cu3 Cu4 58.39(8) 25 33_545
Cu4 Cu3 Cu4 105.0(2) 32 33_545
Se5 Cu3 Cu1 51.23(9) . 25
Se3 Cu3 Cu1 160.64(11) 8 25
Se3 Cu3 Cu1 97.71(8) 25 25
Cu4 Cu3 Cu1 108.75(15) 32 25
Cu4 Cu3 Cu1 59.47(13) 33_545 25
Se5 Cu3 Cu1 51.23(9) . 10
Se3 Cu3 Cu1 97.71(8) 8 10
Se3 Cu3 Cu1 160.64(11) 25 10
Cu4 Cu3 Cu1 59.47(13) 32 10
Cu4 Cu3 Cu1 108.75(15) 33_545 10
Cu1 Cu3 Cu1 63.02(16) 25 10
Se5 Cu3 Cu2 105.55(13) . .
Se3 Cu3 Cu2 56.22(6) 8 .
Se3 Cu3 Cu2 56.22(6) 25 .
Cu4 Cu3 Cu2 114.07(11) 32 .
Cu4 Cu3 Cu2 114.07(11) 33_545 .
Cu1 Cu3 Cu2 136.49(12) 25 .
Cu1 Cu3 Cu2 136.49(12) 10 .
Se5 Cu3 Cu4 159.81(17) . .
Se3 Cu3 Cu4 55.23(6) 8 .
Se3 Cu3 Cu4 55.23(6) 25 .
Cu4 Cu3 Cu4 82.61(16) 32 .
Cu4 Cu3 Cu4 82.61(16) 33_545 .
Cu1 Cu3 Cu4 141.94(11) 25 .
Cu1 Cu3 Cu4 141.94(11) 10 .
Cu2 Cu3 Cu4 54.26(12) . .
Se5 Cu3 Te2 103.51(11) . 25
Se3 Cu3 Te2 109.82(9) 8 25
Se3 Cu3 Te2 109.82(9) 25 25
Cu4 Cu3 Te2 54.84(9) 32 25
Cu4 Cu3 Te2 54.84(9) 33_545 25
Cu1 Cu3 Te2 65.40(11) 25 25
Cu1 Cu3 Te2 65.40(11) 10 25
Cu2 Cu3 Te2 150.95(13) . 25
Cu4 Cu3 Te2 96.69(13) . 25
Se3 Cu4 Se3 99.37(13) 25 8
Se3 Cu4 Te2 120.66(13) 25 7
Se3 Cu4 Te2 120.66(13) 8 7
Se3 Cu4 Cu2 59.15(8) 25 .
Se3 Cu4 Cu2 59.15(8) 8 .
Te2 Cu4 Cu2 179.6(3) 7 .
Se3 Cu4 Cu3 149.5(2) 25 32
Se3 Cu4 Cu3 57.00(7) 8 32
Te2 Cu4 Cu3 67.85(10) 7 32
Cu2 Cu4 Cu3 112.11(9) . 32
Se3 Cu4 Cu3 57.00(7) 25 33_545
Se3 Cu4 Cu3 149.5(2) 8 33_545
Te2 Cu4 Cu3 67.85(10) 7 33_545
Cu2 Cu4 Cu3 112.11(9) . 33_545
Cu3 Cu4 Cu3 134.5(2) 32 33_545
Se3 Cu4 Cu1 146.3(2) 25 8
Se3 Cu4 Cu1 99.23(10) 8 8
Te2 Cu4 Cu1 71.55(13) 7 8
Cu2 Cu4 Cu1 108.8(2) . 8
Cu3 Cu4 Cu1 62.98(10) 32 8
Cu3 Cu4 Cu1 110.95(16) 33_545 8
Se3 Cu4 Cu1 99.23(10) 25 30
Se3 Cu4 Cu1 146.3(2) 8 30
Te2 Cu4 Cu1 71.55(13) 7 30
Cu2 Cu4 Cu1 108.8(2) . 30
Cu3 Cu4 Cu1 110.95(16) 32 30
Cu3 Cu4 Cu1 62.98(10) 33_545 30
Cu1 Cu4 Cu1 52.22(15) 8 30
Se3 Cu4 Se1 93.82(13) 25 7_455
Se3 Cu4 Se1 93.82(13) 8 7_455
Te2 Cu4 Se1 122.08(17) 7 7_455
Cu2 Cu4 Se1 58.33(13) . 7_455
Cu3 Cu4 Se1 105.77(13) 32 7_455
Cu3 Cu4 Se1 105.77(13) 33_545 7_455
Cu1 Cu4 Se1 57.05(14) 8 7_455
Cu1 Cu4 Se1 57.05(14) 30 7_455
Se3 Cu4 Te1 93.82(13) 25 7_455
Se3 Cu4 Te1 93.82(13) 8 7_455
Te2 Cu4 Te1 122.08(17) 7 7_455
Cu2 Cu4 Te1 58.33(13) . 7_455
Cu3 Cu4 Te1 105.77(13) 32 7_455
Cu3 Cu4 Te1 105.77(13) 33_545 7_455
Cu1 Cu4 Te1 57.05(14) 8 7_455
Cu1 Cu4 Te1 57.05(14) 30 7_455
Se1 Cu4 Te1 0.00(5) 7_455 7_455
Se3 Cu4 Cu3 54.00(8) 25 .
Se3 Cu4 Cu3 54.00(8) 8 .
Te2 Cu4 Cu3 117.3(2) 7 .
Cu2 Cu4 Cu3 62.29(13) . .
Cu3 Cu4 Cu3 95.62(13) 32 .
Cu3 Cu4 Cu3 95.62(13) 33_545 .
Cu1 Cu4 Cu3 153.11(8) 8 .
Cu1 Cu4 Cu3 153.11(8) 30 .
Se1 Cu4 Cu3 120.62(15) 7_455 .
Te1 Cu4 Cu3 120.62(15) 7_455 .
Te2 Cu5 Cu6 180.0 . .
Te2 Cu5 Se1 121.5(2) . 27_445
Cu6 Cu5 Se1 58.5(2) . 27_445
Te2 Cu5 Te1 121.5(2) . 27_445
Cu6 Cu5 Te1 58.5(2) . 27_445
Se1 Cu5 Te1 0.00(5) 27_445 27_445
Te2 Cu5 Se1 121.5(2) . 26_455
Cu6 Cu5 Se1 58.5(2) . 26_455
Se1 Cu5 Se1 95.2(3) 27_445 26_455
Te1 Cu5 Se1 95.2(3) 27_445 26_455
Te2 Cu5 Te1 121.5(2) . 26_455
Cu6 Cu5 Te1 58.5(2) . 26_455
Se1 Cu5 Te1 95.2(3) 27_445 26_455
Te1 Cu5 Te1 95.2(3) 27_445 26_455
Se1 Cu5 Te1 0.00(7) 26_455 26_455
Te2 Cu5 Te1 121.5(2) . 25
Cu6 Cu5 Te1 58.5(2) . 25
Se1 Cu5 Te1 95.2(3) 27_445 25
Te1 Cu5 Te1 95.2(3) 27_445 25
Se1 Cu5 Te1 95.2(3) 26_455 25
Te1 Cu5 Te1 95.2(3) 26_455 25
Te2 Cu5 Se1 121.5(2) . 25
Cu6 Cu5 Se1 58.5(2) . 25
Se1 Cu5 Se1 95.2(3) 27_445 25
Te1 Cu5 Se1 95.2(3) 27_445 25
Se1 Cu5 Se1 95.2(3) 26_455 25
Te1 Cu5 Se1 95.2(3) 26_455 25
Te1 Cu5 Se1 0.00(5) 25 25
Te2 Cu5 Cu1 70.4(2) . 3
Cu6 Cu5 Cu1 109.6(2) . 3
Se1 Cu5 Cu1 147.79(17) 27_445 3
Te1 Cu5 Cu1 147.79(17) 27_445 3
Se1 Cu5 Cu1 57.16(8) 26_455 3
Te1 Cu5 Cu1 57.16(8) 26_455 3
Te1 Cu5 Cu1 102.88(8) 25 3
Se1 Cu5 Cu1 102.88(8) 25 3
Te2 Cu5 Cu1 70.4(2) . 22
Cu6 Cu5 Cu1 109.6(2) . 22
Se1 Cu5 Cu1 102.88(8) 27_445 22
Te1 Cu5 Cu1 102.88(8) 27_445 22
Se1 Cu5 Cu1 57.16(8) 26_455 22
Te1 Cu5 Cu1 57.16(8) 26_455 22
Te1 Cu5 Cu1 147.79(17) 25 22
Se1 Cu5 Cu1 147.79(17) 25 22
Cu1 Cu5 Cu1 49.92(14) 3 22
Te2 Cu5 Cu1 70.4(2) . 24
Cu6 Cu5 Cu1 109.6(2) . 24
Se1 Cu5 Cu1 147.79(17) 27_445 24
Te1 Cu5 Cu1 147.79(17) 27_445 24
Se1 Cu5 Cu1 102.88(8) 26_455 24
Te1 Cu5 Cu1 102.88(8) 26_455 24
Te1 Cu5 Cu1 57.16(8) 25 24
Se1 Cu5 Cu1 57.16(8) 25 24
Cu1 Cu5 Cu1 62.43(16) 3 24
Cu1 Cu5 Cu1 109.3(2) 22 24
Te2 Cu5 Cu1 70.4(2) . 23
Cu6 Cu5 Cu1 109.6(2) . 23
Se1 Cu5 Cu1 57.16(8) 27_445 23
Te1 Cu5 Cu1 57.16(8) 27_445 23
Se1 Cu5 Cu1 147.79(17) 26_455 23
Te1 Cu5 Cu1 147.79(17) 26_455 23
Te1 Cu5 Cu1 102.88(8) 25 23
Se1 Cu5 Cu1 102.88(8) 25 23
Cu1 Cu5 Cu1 140.2(5) 3 23
Cu1 Cu5 Cu1 109.3(2) 22 23
Cu1 Cu5 Cu1 109.3(2) 24 23
Cu2 Cu6 Cu2 90.6(2) 31 33_545
Cu2 Cu6 Cu2 90.6(2) 31 32_445
Cu2 Cu6 Cu2 90.6(2) 33_545 32_445
Cu2 Cu6 Te4 55.19(16) 31 .
Cu2 Cu6 Te4 55.19(16) 33_545 .
Cu2 Cu6 Te4 55.19(16) 32_445 .
Cu2 Cu6 Te1 129.15(4) 31 26_455
Cu2 Cu6 Te1 129.15(4) 33_545 26_455
Cu2 Cu6 Te1 62.97(8) 32_445 26_455
Te4 Cu6 Te1 118.16(15) . 26_455
Cu2 Cu6 Se1 129.15(4) 31 26_455
Cu2 Cu6 Se1 129.15(4) 33_545 26_455
Cu2 Cu6 Se1 62.97(8) 32_445 26_455
Te4 Cu6 Se1 118.16(15) . 26_455
Te1 Cu6 Se1 0.00(7) 26_455 26_455
Cu2 Cu6 Te1 129.15(4) 31 27_445
Cu2 Cu6 Te1 62.97(8) 33_545 27_445
Cu2 Cu6 Te1 129.15(4) 32_445 27_445
Te4 Cu6 Te1 118.16(15) . 27_445
Te1 Cu6 Te1 99.55(19) 26_455 27_445
Se1 Cu6 Te1 99.55(19) 26_455 27_445
Cu2 Cu6 Se1 129.15(4) 31 27_445
Cu2 Cu6 Se1 62.97(8) 33_545 27_445
Cu2 Cu6 Se1 129.15(4) 32_445 27_445
Te4 Cu6 Se1 118.16(15) . 27_445
Te1 Cu6 Se1 99.55(19) 26_455 27_445
Se1 Cu6 Se1 99.55(19) 26_455 27_445
Te1 Cu6 Se1 0.00(7) 27_445 27_445
Cu2 Cu6 Te1 62.97(8) 31 25
Cu2 Cu6 Te1 129.15(4) 33_545 25
Cu2 Cu6 Te1 129.15(4) 32_445 25
Te4 Cu6 Te1 118.16(15) . 25
Te1 Cu6 Te1 99.55(19) 26_455 25
Se1 Cu6 Te1 99.55(19) 26_455 25
Te1 Cu6 Te1 99.55(19) 27_445 25
Se1 Cu6 Te1 99.55(19) 27_445 25
Cu2 Cu6 Se1 62.97(8) 31 25
Cu2 Cu6 Se1 129.15(4) 33_545 25
Cu2 Cu6 Se1 129.15(4) 32_445 25
Te4 Cu6 Se1 118.16(15) . 25
Te1 Cu6 Se1 99.55(19) 26_455 25
Se1 Cu6 Se1 99.55(19) 26_455 25
Te1 Cu6 Se1 99.55(19) 27_445 25
Se1 Cu6 Se1 99.55(19) 27_445 25
Te1 Cu6 Se1 0.00(6) 25 25
Cu2 Cu6 Cu5 124.81(16) 31 .
Cu2 Cu6 Cu5 124.81(16) 33_545 .
Cu2 Cu6 Cu5 124.81(16) 32_445 .
Te4 Cu6 Cu5 180.000(1) . .
Te1 Cu6 Cu5 61.84(15) 26_455 .
Se1 Cu6 Cu5 61.84(15) 26_455 .
Te1 Cu6 Cu5 61.84(15) 27_445 .
Se1 Cu6 Cu5 61.84(15) 27_445 .
Te1 Cu6 Cu5 61.84(15) 25 .
Se1 Cu6 Cu5 61.84(15) 25 .

loop_
_geom_bond_atom_site_label_1
_geom_bond_atom_site_label_2
_geom_bond_distance
_geom_bond_site_symmetry_2
Te1 Cu6 2.629(4) 25
Te1 Cu1 2.674(3) 12
Te1 Cu1 2.674(3) 26
Te1 Cu1 2.684(4) 2_655
Te1 Cu1 2.684(4) 24_655
Te1 Cu2 2.694(4) 13_544
Te1 Cu5 2.719(6) 25
Te1 Cu4 2.870(6) 13_544
Te2 Cu5 2.559(12) .
Te2 Cu4 2.613(4) 13_444
Te2 Cu4 2.613(4) 14_544
Te2 Cu4 2.613(4) 15_554
Te2 Cu3 2.960(3) 25
Te2 Cu3 2.960(3) 27_445
Te2 Cu3 2.960(3) 26_455
Te2 Cu1 3.135(4) 23
Te2 Cu1 3.135(4) .
Te2 Cu1 3.135(4) 2
Te2 Cu1 3.135(4) 3
Te2 Cu1 3.135(4) 24
Se3 Cu3 2.497(2) 15_554
Se3 Cu3 2.497(2) 25
Se3 Cu4 2.535(3) 15_554
Se3 Cu4 2.535(3) 25
Se3 Cu2 2.559(2) 25
Se3 Cu2 2.559(2) 15_554
Te4 Cu2 2.378(4) 31
Te4 Cu2 2.378(4) 32_445
Te4 Cu2 2.378(4) 33_545
Te4 Cu6 2.605(8) .
Se5 Cu1 2.303(3) 25
Se5 Cu1 2.303(3) 10
Se5 Cu3 2.412(3) .
Cu1 Se5 2.303(3) 25
Cu1 Cu1 2.417(6) 23
Cu1 Se1 2.674(3) 27_445
Cu1 Te1 2.674(3) 27_445
Cu1 Te1 2.684(4) 3_665
Cu1 Se1 2.684(4) 3_665
Cu1 Cu4 2.746(5) 15_554
Cu1 Cu1 2.787(8) 11
Cu1 Cu3 2.840(4) 25
Cu1 Cu5 2.864(6) .
Cu1 Cu1 2.968(8) 22
Cu2 Se4 2.378(4) 31
Cu2 Te4 2.378(4) 31
Cu2 Cu6 2.527(6) 31
Cu2 Se3 2.559(2) 25
Cu2 Se3 2.559(2) 8
Cu2 Cu4 2.645(5) .
Cu2 Te1 2.694(4) 7_455
Cu2 Se1 2.694(4) 7_455
Cu2 Cu3 2.885(5) .
Cu3 Se3 2.497(2) 8
Cu3 Se3 2.497(2) 25
Cu3 Cu4 2.690(2) 32
Cu3 Cu4 2.690(2) 33_545
Cu3 Cu1 2.840(4) 25
Cu3 Cu1 2.840(4) 10
Cu3 Cu4 2.914(5) .
Cu3 Te2 2.960(3) 25
Cu4 Se3 2.535(3) 25
Cu4 Se3 2.535(3) 8
Cu4 Te2 2.613(4) 7
Cu4 Cu3 2.690(3) 32
Cu4 Cu3 2.690(3) 33_545
Cu4 Cu1 2.746(5) 8
Cu4 Cu1 2.746(5) 30
Cu4 Se1 2.870(6) 7_455
Cu4 Te1 2.870(6) 7_455
Cu5 Cu6 2.662(14) .
Cu5 Se1 2.718(6) 27_445
Cu5 Te1 2.718(6) 27_445
Cu5 Se1 2.718(6) 26_455
Cu5 Te1 2.718(6) 26_455
Cu5 Te1 2.719(6) 25
Cu5 Se1 2.719(6) 25
Cu5 Cu1 2.864(6) 3
Cu5 Cu1 2.864(6) 22
Cu5 Cu1 2.864(6) 24
Cu5 Cu1 2.864(6) 23
Cu6 Cu2 2.527(6) 31
Cu6 Cu2 2.527(6) 33_545
Cu6 Cu2 2.527(6) 32_445
Cu6 Te1 2.629(4) 26_455
Cu6 Se1 2.629(4) 26_455
Cu6 Te1 2.629(4) 27_445
Cu6 Se1 2.629(4) 27_445
Cu6 Te1 2.629(4) 25
Cu6 Se1 2.629(4) 25
